data_7002302
loop_
_publ_author_name
'Chai, Zuo-Yun'
'Wang, Zhong-Xia'

_publ_section_title
;
 Synthesis and characterization of Sn(II), Pb(II) and Yb(II) complexes
 supported by [C(Ph2P&#xE001;NSiMe3){6-(2-RC5H3N)}]2&#x2212; or
 [CH(Ph2P&#xE001;NSiMe3){6-(2-RC5H3N)}]&#x2212; (R =
 3,5-dimethyl-1-pyrazolyl or iminophosphoranyl) ligands
;
_journal_issue 38
_journal_name_full 'Dalton Transactions'
_journal_page_first 8005
_journal_page_last 8012
_journal_paper_doi 10.1039/b906266a
_journal_year 2009
_chemical_formula_sum 'C58 H72 N8 P2 Si2 Sn2'
_chemical_formula_weight 1236.74
_chemical_name_systematic
;
?
;
_space_group_IT_number 2
_symmetry_cell_setting triclinic
_symmetry_space_group_name_Hall '-P 1'
_symmetry_space_group_name_H-M 'P -1'
_atom_sites_solution_hydrogens geom
_atom_sites_solution_primary direct
_atom_sites_solution_secondary difmap
_audit_creation_method SHELXL-97
_cell_angle_alpha 100.983(2)
_cell_angle_beta 108.444(2)
_cell_angle_gamma 91.686(2)
_cell_formula_units_Z 1
_cell_length_a 9.9696(13)
_cell_length_b 12.8011(17)
_cell_length_c 12.8842(17)
_cell_measurement_reflns_used 4050
_cell_measurement_temperature 294(2)
_cell_measurement_theta_max 26.35
_cell_measurement_theta_min 2.71
_cell_volume 1524.2(3)
_computing_cell_refinement 'Bruker SMART'
_computing_data_collection 'Bruker SMART'
_computing_data_reduction 'Bruker SAINT'
_computing_molecular_graphics 'Bruker SHELXTL'
_computing_publication_material 'Bruker SHELXTL'
_computing_structure_refinement 'SHELXL-97 (Sheldrick, 1997)'
_computing_structure_solution 'SHELXS-97 (Sheldrick, 1990)'
_diffrn_ambient_temperature 294(2)
_diffrn_measured_fraction_theta_full 0.992
_diffrn_measured_fraction_theta_max 0.992
_diffrn_measurement_device_type 'CCD area detector'
_diffrn_measurement_method 'phi and omega scans'
_diffrn_radiation_monochromator graphite
_diffrn_radiation_source 'fine-focus sealed tube'
_diffrn_radiation_type MoK\a
_diffrn_radiation_wavelength 0.71073
_diffrn_reflns_av_R_equivalents 0.0221
_diffrn_reflns_av_sigmaI/netI 0.0438
_diffrn_reflns_limit_h_max 11
_diffrn_reflns_limit_h_min -11
_diffrn_reflns_limit_k_max 14
_diffrn_reflns_limit_k_min -15
_diffrn_reflns_limit_l_max 9
_diffrn_reflns_limit_l_min -15
_diffrn_reflns_number 7769
_diffrn_reflns_theta_full 25.02
_diffrn_reflns_theta_max 25.02
_diffrn_reflns_theta_min 1.63
_exptl_absorpt_coefficient_mu 0.953
_exptl_absorpt_correction_T_max 1.000000
_exptl_absorpt_correction_T_min 0.700708
_exptl_absorpt_correction_type multi-scan
_exptl_absorpt_process_details SADABS
_exptl_crystal_density_diffrn 1.347
_exptl_crystal_density_meas ?
_exptl_crystal_density_method 'not measured'
_exptl_crystal_F_000 634
_exptl_crystal_size_max 0.18
_exptl_crystal_size_mid 0.14
_exptl_crystal_size_min 0.12
_refine_diff_density_max 0.484
_refine_diff_density_min -0.276
_refine_diff_density_rms 0.066
_refine_ls_extinction_method none
_refine_ls_goodness_of_fit_ref 1.030
_refine_ls_hydrogen_treatment constr
_refine_ls_matrix_type full
_refine_ls_number_parameters 330
_refine_ls_number_reflns 5337
_refine_ls_number_restraints 2
_refine_ls_restrained_S_all 1.035
_refine_ls_R_factor_all 0.0451
_refine_ls_R_factor_gt 0.0318
_refine_ls_shift/su_max 0.003
_refine_ls_shift/su_mean 0.000
_refine_ls_structure_factor_coef Fsqd
_refine_ls_weighting_details 'calc w=1/[\s^2^(Fo^2^)+(0.0390P)^2^+0.4151P] where P=(Fo^2^+2Fc^2^)/3'
_refine_ls_weighting_scheme calc
_refine_ls_wR_factor_gt 0.0735
_refine_ls_wR_factor_ref 0.0827
_reflns_number_gt 4411
_reflns_number_total 5337
_reflns_threshold_expression >2sigma(I)
_cod_data_source_file b906266a.txt
_cod_data_source_block 3
_cod_depositor_comments
;
The following automatic conversions were performed:
'_symmetry_cell_setting' value 'Triclinic' changed to 'triclinic'
according to '/home/saulius/struct/CIF-dictionaries/cif_core.dic'
dictionary named 'cif_core.dic' version 2.4.1 from
2010-06-29.

'_exptl_absorpt_correction_type' value 'MULTI-SCAN' changed
to 'multi-scan' according to
'/home/saulius/struct/CIF-dictionaries/cif_core.dic' dictionary named
'cif_core.dic' version 2.4.1 from
2010-06-29.

'_refine_ls_hydrogen_treatment' value 'CONSTR' changed to
'constr' according to '/home/saulius/struct/CIF-dictionaries/cif_core.dic'
dictionary named 'cif_core.dic' version 2.4.1 from 2010-06-29.

Automatic conversion script
Id: cif_fix_enum 1527 2010-12-29 10:47:43Z saulius 

The following automatic conversions were performed:

'_exptl_crystal_density_meas' value 'none' was changed to '?' - the
value is perceived as not measured.

Automatic conversion script
Id: cif_fix_values 3008 2015-01-20 13:52:24Z robertas 
;
_cod_original_sg_symbol_H-M P-1
_cod_database_code 7002302

loop_
_symmetry_equiv_pos_as_xyz
'x, y, z'
'-x, -y, -z'

loop_
_atom_site_label
_atom_site_type_symbol
_atom_site_fract_x
_atom_site_fract_y
_atom_site_fract_z
_atom_site_U_iso_or_equiv
_atom_site_adp_type
_atom_site_occupancy
_atom_site_symmetry_multiplicity
_atom_site_calc_flag
_atom_site_refinement_flags
_atom_site_disorder_assembly
_atom_site_disorder_group
Sn1 Sn 0.32992(2) 1.027306(18) 0.950857(19) 0.04029(9) Uani 1 1 d . . .
P1 P 0.45415(9) 0.92928(7) 0.78502(7) 0.0378(2) Uani 1 1 d . . .
Si1 Si 0.34430(11) 1.13734(8) 0.72073(8) 0.0487(2) Uani 1 1 d . . .
N1 N 0.4089(3) 1.0491(2) 0.8075(2) 0.0401(6) Uani 1 1 d . . .
N2 N 0.3351(3) 0.7657(2) 0.9698(2) 0.0436(7) Uani 1 1 d . . .
N3 N 0.2059(4) 0.6542(2) 1.0348(3) 0.0583(8) Uani 1 1 d . . .
N4 N 0.2261(4) 0.5789(3) 1.1002(3) 0.0669(9) Uani 1 1 d . . .
C1 C 0.4600(3) 0.8920(2) 0.9089(3) 0.0387(7) Uani 1 1 d . . .
C2 C 0.4304(4) 0.7813(3) 0.9177(3) 0.0415(8) Uani 1 1 d . . .
C3 C 0.4986(4) 0.6958(3) 0.8788(3) 0.0534(9) Uani 1 1 d . . .
H3 H 0.5677 0.7076 0.8468 0.064 Uiso 1 1 calc R . .
C4 C 0.4626(5) 0.5941(3) 0.8882(3) 0.0634(11) Uani 1 1 d . . .
H4 H 0.5062 0.5367 0.8614 0.076 Uiso 1 1 calc R . .
C5 C 0.3624(5) 0.5776(3) 0.9374(3) 0.0601(10) Uani 1 1 d . . .
H5 H 0.3345 0.5094 0.9427 0.072 Uiso 1 1 calc R . .
C6 C 0.3046(4) 0.6661(3) 0.9787(3) 0.0483(9) Uani 1 1 d . . .
C7 C 0.0295(5) 0.7812(4) 0.9592(5) 0.0836(14) Uani 1 1 d . . .
H7A H 0.0877 0.8480 0.9903 0.125 Uiso 1 1 calc R . .
H7B H -0.0664 0.7919 0.9563 0.125 Uiso 1 1 calc R . .
H7C H 0.0315 0.7541 0.8849 0.125 Uiso 1 1 calc R . .
C8 C 0.0849(5) 0.7030(3) 1.0305(4) 0.0654(11) Uani 1 1 d . . .
C9 C 0.0286(5) 0.6575(4) 1.0974(4) 0.0793(14) Uani 1 1 d . . .
H9 H -0.0544 0.6738 1.1127 0.095 Uiso 1 1 calc R . .
C10 C 0.1174(6) 0.5825(4) 1.1384(4) 0.0736(13) Uani 1 1 d . . .
C11 C 0.1018(7) 0.5097(4) 1.2131(5) 0.108(2) Uani 1 1 d . . .
H11A H 0.1431 0.4447 1.1957 0.163 Uiso 1 1 d R . .
H11B H 0.0028 0.4937 1.2016 0.163 Uiso 1 1 d R . .
H11C H 0.1494 0.5443 1.2898 0.163 Uiso 1 1 d R . .
C12 C 0.3253(4) 0.8420(3) 0.6630(3) 0.0449(8) Uani 1 1 d . . .
C13 C 0.3302(4) 0.8360(3) 0.5558(3) 0.0610(10) Uani 1 1 d . . .
H13 H 0.4063 0.8714 0.5454 0.073 Uiso 1 1 calc R . .
C14 C 0.2233(5) 0.7779(4) 0.4642(3) 0.0754(13) Uani 1 1 d . . .
H14 H 0.2280 0.7739 0.3926 0.090 Uiso 1 1 calc R . .
C15 C 0.1107(5) 0.7264(4) 0.4784(4) 0.0755(14) Uani 1 1 d . . .
H15 H 0.0386 0.6876 0.4164 0.091 Uiso 1 1 calc R . .
C16 C 0.1034(4) 0.7315(4) 0.5836(4) 0.0704(12) Uani 1 1 d . . .
H16 H 0.0268 0.6957 0.5927 0.085 Uiso 1 1 calc R . .
C17 C 0.2095(4) 0.7898(3) 0.6769(3) 0.0541(9) Uani 1 1 d . . .
H17 H 0.2034 0.7939 0.7481 0.065 Uiso 1 1 calc R . .
C18 C 0.6199(3) 0.9270(3) 0.7539(3) 0.0421(8) Uani 1 1 d . . .
C19 C 0.7136(4) 1.0189(3) 0.7906(3) 0.0542(9) Uani 1 1 d . . .
H19 H 0.6892 1.0816 0.8270 0.065 Uiso 1 1 calc R . .
C20 C 0.8437(4) 1.0172(4) 0.7729(4) 0.0690(12) Uani 1 1 d . . .
H20 H 0.9057 1.0792 0.7968 0.083 Uiso 1 1 calc R . .
C21 C 0.8818(5) 0.9248(4) 0.7205(4) 0.0761(13) Uani 1 1 d . . .
H21 H 0.9693 0.9242 0.7091 0.091 Uiso 1 1 calc R . .
C22 C 0.7903(5) 0.8331(4) 0.6848(4) 0.0712(12) Uani 1 1 d . . .
H22 H 0.8160 0.7704 0.6493 0.085 Uiso 1 1 calc R . .
C23 C 0.6598(4) 0.8337(3) 0.7017(3) 0.0546(9) Uani 1 1 d . . .
H23 H 0.5986 0.7713 0.6780 0.066 Uiso 1 1 calc R . .
C24 C 0.1666(6) 1.0863(4) 0.6188(5) 0.114(2) Uani 1 1 d . . .
H24A H 0.1717 1.0175 0.5755 0.171 Uiso 1 1 calc R . .
H24B H 0.1354 1.1351 0.5699 0.171 Uiso 1 1 calc R . .
H24C H 0.1005 1.0797 0.6581 0.171 Uiso 1 1 calc R . .
C25 C 0.4636(7) 1.1641(6) 0.6424(6) 0.134(3) Uani 1 1 d . . .
H25A H 0.5537 1.1972 0.6941 0.200 Uiso 1 1 calc R . .
H25B H 0.4220 1.2109 0.5935 0.200 Uiso 1 1 calc R . .
H25C H 0.4771 1.0980 0.5989 0.200 Uiso 1 1 calc R . .
C26 C 0.3265(7) 1.2640(4) 0.8095(4) 0.0963(18) Uani 1 1 d . . .
H26A H 0.2767 1.2492 0.8587 0.144 Uiso 1 1 calc R . .
H26B H 0.2743 1.3094 0.7630 0.144 Uiso 1 1 calc R . .
H26C H 0.4191 1.2991 0.8531 0.144 Uiso 1 1 calc R . .
C27 C 0.2404(9) 0.4556(6) 0.5815(7) 0.148(3) Uani 1 1 d D . .
H27A H 0.1671 0.4628 0.5146 0.221 Uiso 1 1 calc R . .
H27B H 0.2164 0.4890 0.6457 0.221 Uiso 1 1 calc R . .
H27C H 0.2492 0.3811 0.5818 0.221 Uiso 1 1 calc R . .
C28 C 0.3764(10) 0.5075(7) 0.5854(8) 0.178(4) Uani 1 1 d D . .
H28A H 0.3655 0.5827 0.5865 0.213 Uiso 1 1 calc R . .
H28B H 0.4474 0.5029 0.6556 0.213 Uiso 1 1 calc R . .
C29 C 0.4308(9) 0.4664(7) 0.4966(8) 0.169(4) Uani 1 1 d D . .
H29A H 0.3583 0.4657 0.4254 0.203 Uiso 1 1 calc R . .
H29B H 0.4514 0.3932 0.4992 0.203 Uiso 1 1 calc R . .

loop_
_atom_site_aniso_label
_atom_site_aniso_U_11
_atom_site_aniso_U_22
_atom_site_aniso_U_33
_atom_site_aniso_U_23
_atom_site_aniso_U_13
_atom_site_aniso_U_12
Sn1 0.04073(14) 0.04795(15) 0.03576(14) 0.00957(10) 0.01628(10) 0.01331(10)
P1 0.0416(5) 0.0422(5) 0.0311(4) 0.0064(4) 0.0146(4) 0.0103(4)
Si1 0.0584(6) 0.0540(6) 0.0404(5) 0.0196(5) 0.0188(5) 0.0188(5)
N1 0.0479(16) 0.0436(15) 0.0332(14) 0.0110(12) 0.0167(12) 0.0135(13)
N2 0.0500(16) 0.0359(15) 0.0432(16) 0.0067(13) 0.0137(14) 0.0073(12)
N3 0.065(2) 0.0512(19) 0.062(2) 0.0127(16) 0.0252(17) -0.0005(16)
N4 0.085(3) 0.056(2) 0.062(2) 0.0162(17) 0.025(2) -0.0068(18)
C1 0.0456(18) 0.0382(18) 0.0358(17) 0.0084(14) 0.0174(15) 0.0102(14)
C2 0.0496(19) 0.0424(19) 0.0319(17) 0.0067(14) 0.0125(15) 0.0114(15)
C3 0.066(2) 0.053(2) 0.050(2) 0.0141(18) 0.0267(19) 0.0226(18)
C4 0.094(3) 0.045(2) 0.058(2) 0.0100(19) 0.032(2) 0.026(2)
C5 0.086(3) 0.037(2) 0.058(2) 0.0129(18) 0.023(2) 0.0093(19)
C6 0.053(2) 0.043(2) 0.045(2) 0.0096(16) 0.0106(17) 0.0047(16)
C7 0.064(3) 0.088(3) 0.104(4) 0.029(3) 0.028(3) 0.021(3)
C8 0.063(3) 0.062(3) 0.070(3) 0.006(2) 0.025(2) -0.002(2)
C9 0.076(3) 0.083(3) 0.088(3) 0.005(3) 0.048(3) -0.008(3)
C10 0.094(3) 0.062(3) 0.065(3) 0.002(2) 0.036(3) -0.017(3)
C11 0.167(6) 0.085(4) 0.085(4) 0.010(3) 0.065(4) -0.030(4)
C12 0.0463(19) 0.046(2) 0.0389(19) 0.0027(16) 0.0122(16) 0.0113(16)
C13 0.061(2) 0.078(3) 0.041(2) 0.005(2) 0.0168(19) 0.003(2)
C14 0.072(3) 0.102(4) 0.039(2) -0.006(2) 0.012(2) 0.008(3)
C15 0.057(3) 0.088(3) 0.058(3) -0.016(2) 0.004(2) 0.010(2)
C16 0.046(2) 0.079(3) 0.074(3) -0.004(2) 0.015(2) 0.002(2)
C17 0.043(2) 0.066(2) 0.049(2) 0.0015(19) 0.0153(17) 0.0112(18)
C18 0.0447(19) 0.052(2) 0.0318(17) 0.0081(15) 0.0148(15) 0.0116(16)
C19 0.052(2) 0.063(2) 0.050(2) 0.0120(19) 0.0208(18) 0.0083(19)
C20 0.055(2) 0.075(3) 0.082(3) 0.012(2) 0.033(2) 0.000(2)
C21 0.053(2) 0.104(4) 0.082(3) 0.016(3) 0.038(2) 0.021(3)
C22 0.072(3) 0.080(3) 0.070(3) 0.006(2) 0.038(2) 0.029(3)
C23 0.061(2) 0.057(2) 0.049(2) 0.0060(18) 0.0240(19) 0.0152(19)
C24 0.102(4) 0.092(4) 0.108(5) 0.029(3) -0.027(3) 0.024(3)
C25 0.149(6) 0.179(6) 0.165(6) 0.138(6) 0.114(5) 0.092(5)
C26 0.151(5) 0.068(3) 0.070(3) 0.022(3) 0.028(3) 0.054(3)
C27 0.137(6) 0.121(6) 0.165(8) 0.030(5) 0.025(6) -0.024(5)
C28 0.182(9) 0.160(8) 0.149(8) -0.023(7) 0.030(7) 0.008(7)
C29 0.190(10) 0.145(8) 0.134(7) -0.015(6) 0.025(7) 0.011(6)

loop_
_atom_type_symbol
_atom_type_description
_atom_type_scat_dispersion_real
_atom_type_scat_dispersion_imag
_atom_type_scat_source
C C 0.0033 0.0016 'International Tables Vol C Tables 4.2.6.8 and 6.1.1.4'
H H 0.0000 0.0000 'International Tables Vol C Tables 4.2.6.8 and 6.1.1.4'
N N 0.0061 0.0033 'International Tables Vol C Tables 4.2.6.8 and 6.1.1.4'
P P 0.1023 0.0942 'International Tables Vol C Tables 4.2.6.8 and 6.1.1.4'
Si Si 0.0817 0.0704 'International Tables Vol C Tables 4.2.6.8 and 6.1.1.4'
Sn Sn -0.6537 1.4246 'International Tables Vol C Tables 4.2.6.8 and 6.1.1.4'

loop_
_geom_angle_atom_site_label_1
_geom_angle_atom_site_label_2
_geom_angle_atom_site_label_3
_geom_angle
_geom_angle_site_symmetry_1
_geom_angle_site_symmetry_3
_geom_angle_publ_flag
C1 Sn1 N1 68.86(10) . . ?
C1 Sn1 C1 86.36(11) . 2_677 ?
N1 Sn1 C1 94.29(10) . 2_677 ?
C1 Sn1 P1 36.72(8) . . ?
N1 Sn1 P1 33.60(7) . . ?
C1 Sn1 P1 98.14(8) 2_677 . ?
N1 P1 C1 100.75(14) . . ?
N1 P1 C18 111.48(15) . . ?
C1 P1 C18 115.53(15) . . ?
N1 P1 C12 112.60(15) . . ?
C1 P1 C12 112.13(17) . . ?
C18 P1 C12 104.66(15) . . ?
N1 P1 Sn1 51.64(10) . . ?
C1 P1 Sn1 51.72(10) . . ?
C18 P1 Sn1 142.17(11) . . ?
C12 P1 Sn1 113.11(11) . . ?
N1 Si1 C26 107.65(18) . . ?
N1 Si1 C25 112.4(2) . . ?
C26 Si1 C25 109.1(3) . . ?
N1 Si1 C24 111.3(2) . . ?
C26 Si1 C24 107.9(3) . . ?
C25 Si1 C24 108.3(3) . . ?
P1 N1 Si1 133.03(17) . . ?
P1 N1 Sn1 94.77(12) . . ?
Si1 N1 Sn1 123.97(13) . . ?
C6 N2 C2 117.9(3) . . ?
C8 N3 N4 112.4(3) . . ?
C8 N3 C6 129.8(4) . . ?
N4 N3 C6 117.7(3) . . ?
C10 N4 N3 104.7(4) . . ?
C2 C1 P1 123.9(2) . . ?
C2 C1 Sn1 123.4(2) . . ?
P1 C1 Sn1 91.56(13) . . ?
C2 C1 Sn1 110.7(2) . 2_677 ?
P1 C1 Sn1 108.67(16) . 2_677 ?
Sn1 C1 Sn1 93.64(11) . 2_677 ?
N2 C2 C3 120.5(3) . . ?
N2 C2 C1 116.2(3) . . ?
C3 C2 C1 123.2(3) . . ?
C4 C3 C2 119.6(4) . . ?
C4 C3 H3 120.2 . . ?
C2 C3 H3 120.2 . . ?
C5 C4 C3 119.8(4) . . ?
C5 C4 H4 120.1 . . ?
C3 C4 H4 120.1 . . ?
C4 C5 C6 117.4(4) . . ?
C4 C5 H5 121.3 . . ?
C6 C5 H5 121.3 . . ?
N2 C6 C5 124.5(4) . . ?
N2 C6 N3 115.8(3) . . ?
C5 C6 N3 119.7(3) . . ?
C8 C7 H7A 109.5 . . ?
C8 C7 H7B 109.5 . . ?
H7A C7 H7B 109.5 . . ?
C8 C7 H7C 109.5 . . ?
H7A C7 H7C 109.5 . . ?
H7B C7 H7C 109.5 . . ?
N3 C8 C9 104.4(4) . . ?
N3 C8 C7 124.4(4) . . ?
C9 C8 C7 131.0(4) . . ?
C8 C9 C10 107.9(4) . . ?
C8 C9 H9 126.0 . . ?
C10 C9 H9 126.0 . . ?
N4 C10 C9 110.6(4) . . ?
N4 C10 C11 120.4(5) . . ?
C9 C10 C11 129.0(5) . . ?
C10 C11 H11A 109.5 . . ?
C10 C11 H11B 109.5 . . ?
H11A C11 H11B 109.5 . . ?
C10 C11 H11C 109.5 . . ?
H11A C11 H11C 109.5 . . ?
H11B C11 H11C 109.5 . . ?
C13 C12 C17 118.9(3) . . ?
C13 C12 P1 122.0(3) . . ?
C17 C12 P1 118.7(3) . . ?
C14 C13 C12 120.6(4) . . ?
C14 C13 H13 119.7 . . ?
C12 C13 H13 119.7 . . ?
C15 C14 C13 120.1(4) . . ?
C15 C14 H14 119.9 . . ?
C13 C14 H14 119.9 . . ?
C14 C15 C16 120.2(4) . . ?
C14 C15 H15 119.9 . . ?
C16 C15 H15 119.9 . . ?
C15 C16 C17 120.6(4) . . ?
C15 C16 H16 119.7 . . ?
C17 C16 H16 119.7 . . ?
C16 C17 C12 119.5(4) . . ?
C16 C17 H17 120.3 . . ?
C12 C17 H17 120.3 . . ?
C19 C18 C23 119.0(3) . . ?
C19 C18 P1 119.1(3) . . ?
C23 C18 P1 121.7(3) . . ?
C20 C19 C18 120.0(4) . . ?
C20 C19 H19 120.0 . . ?
C18 C19 H19 120.0 . . ?
C21 C20 C19 120.6(4) . . ?
C21 C20 H20 119.7 . . ?
C19 C20 H20 119.7 . . ?
C20 C21 C22 119.8(4) . . ?
C20 C21 H21 120.1 . . ?
C22 C21 H21 120.1 . . ?
C21 C22 C23 120.2(4) . . ?
C21 C22 H22 119.9 . . ?
C23 C22 H22 119.9 . . ?
C22 C23 C18 120.4(4) . . ?
C22 C23 H23 119.8 . . ?
C18 C23 H23 119.8 . . ?
Si1 C24 H24A 109.5 . . ?
Si1 C24 H24B 109.5 . . ?
H24A C24 H24B 109.5 . . ?
Si1 C24 H24C 109.5 . . ?
H24A C24 H24C 109.5 . . ?
H24B C24 H24C 109.5 . . ?
Si1 C25 H25A 109.5 . . ?
Si1 C25 H25B 109.5 . . ?
H25A C25 H25B 109.5 . . ?
Si1 C25 H25C 109.5 . . ?
H25A C25 H25C 109.5 . . ?
H25B C25 H25C 109.5 . . ?
Si1 C26 H26A 109.5 . . ?
Si1 C26 H26B 109.5 . . ?
H26A C26 H26B 109.5 . . ?
Si1 C26 H26C 109.5 . . ?
H26A C26 H26C 109.5 . . ?
H26B C26 H26C 109.5 . . ?
C28 C27 H27A 109.5 . . ?
C28 C27 H27B 109.5 . . ?
H27A C27 H27B 109.5 . . ?
C28 C27 H27C 109.5 . . ?
H27A C27 H27C 109.5 . . ?
H27B C27 H27C 109.5 . . ?
C29 C28 C27 117.3(8) . . ?
C29 C28 H28A 108.0 . . ?
C27 C28 H28A 108.0 . . ?
C29 C28 H28B 108.0 . . ?
C27 C28 H28B 108.0 . . ?
H28A C28 H28B 107.2 . . ?
C28 C29 C29 113.1(9) . 2_666 ?
C28 C29 H29A 109.0 . . ?
C29 C29 H29A 109.0 2_666 . ?
C28 C29 H29B 109.0 . . ?
C29 C29 H29B 109.0 2_666 . ?
H29A C29 H29B 107.8 . . ?

loop_
_geom_bond_atom_site_label_1
_geom_bond_atom_site_label_2
_geom_bond_distance
_geom_bond_site_symmetry_2
_geom_bond_publ_flag
Sn1 C1 2.278(3) . ?
Sn1 N1 2.283(3) . ?
Sn1 C1 2.342(3) 2_677 ?
Sn1 P1 2.9014(9) . ?
P1 N1 1.611(3) . ?
P1 C1 1.735(3) . ?
P1 C18 1.819(3) . ?
P1 C12 1.827(3) . ?
Si1 N1 1.734(3) . ?
Si1 C26 1.846(4) . ?
Si1 C25 1.849(5) . ?
Si1 C24 1.850(5) . ?
N2 C6 1.336(4) . ?
N2 C2 1.355(4) . ?
N3 C8 1.365(5) . ?
N3 N4 1.376(4) . ?
N3 C6 1.414(5) . ?
N4 C10 1.322(6) . ?
C1 C2 1.472(5) . ?
C1 Sn1 2.342(3) 2_677 ?
C2 C3 1.400(4) . ?
C3 C4 1.379(5) . ?
C3 H3 0.9300 . ?
C4 C5 1.372(6) . ?
C4 H4 0.9300 . ?
C5 C6 1.378(5) . ?
C5 H5 0.9300 . ?
C7 C8 1.487(6) . ?
C7 H7A 0.9600 . ?
C7 H7B 0.9600 . ?
C7 H7C 0.9600 . ?
C8 C9 1.370(6) . ?
C9 C10 1.390(7) . ?
C9 H9 0.9300 . ?
C10 C11 1.499(7) . ?
C11 H11A 0.9600 . ?
C11 H11B 0.9600 . ?
C11 H11C 0.9600 . ?
C12 C13 1.385(5) . ?
C12 C17 1.394(5) . ?
C13 C14 1.380(6) . ?
C13 H13 0.9300 . ?
C14 C15 1.365(6) . ?
C14 H14 0.9300 . ?
C15 C16 1.370(6) . ?
C15 H15 0.9300 . ?
C16 C17 1.388(5) . ?
C16 H16 0.9300 . ?
C17 H17 0.9300 . ?
C18 C19 1.388(5) . ?
C18 C23 1.388(5) . ?
C19 C20 1.385(5) . ?
C19 H19 0.9300 . ?
C20 C21 1.373(6) . ?
C20 H20 0.9300 . ?
C21 C22 1.374(6) . ?
C21 H21 0.9300 . ?
C22 C23 1.385(5) . ?
C22 H22 0.9300 . ?
C23 H23 0.9300 . ?
C24 H24A 0.9600 . ?
C24 H24B 0.9600 . ?
C24 H24C 0.9600 . ?
C25 H25A 0.9600 . ?
C25 H25B 0.9600 . ?
C25 H25C 0.9600 . ?
C26 H26A 0.9600 . ?
C26 H26B 0.9600 . ?
C26 H26C 0.9600 . ?
C27 C28 1.474(7) . ?
C27 H27A 0.9600 . ?
C27 H27B 0.9600 . ?
C27 H27C 0.9600 . ?
C28 C29 1.435(8) . ?
C28 H28A 0.9700 . ?
C28 H28B 0.9700 . ?
C29 C29 1.574(16) 2_666 ?
C29 H29A 0.9700 . ?
C29 H29B 0.9700 . ?

loop_
_geom_torsion_atom_site_label_1
_geom_torsion_atom_site_label_2
_geom_torsion_atom_site_label_3
_geom_torsion_atom_site_label_4
_geom_torsion
_geom_torsion_site_symmetry_1
_geom_torsion_site_symmetry_2
_geom_torsion_site_symmetry_3
_geom_torsion_site_symmetry_4
_geom_torsion_publ_flag
C1 Sn1 P1 N1 -158.09(19) . . . . ?
C1 Sn1 P1 N1 -85.49(15) 2_677 . . . ?
N1 Sn1 P1 C1 158.09(19) . . . . ?
C1 Sn1 P1 C1 72.60(18) 2_677 . . . ?
C1 Sn1 P1 C18 -83.0(2) . . . . ?
N1 Sn1 P1 C18 75.1(2) . . . . ?
C1 Sn1 P1 C18 -10.4(2) 2_677 . . . ?
C1 Sn1 P1 C12 100.66(19) . . . . ?
N1 Sn1 P1 C12 -101.25(18) . . . . ?
C1 Sn1 P1 C12 173.26(15) 2_677 . . . ?
C1 P1 N1 Si1 -165.0(2) . . . . ?
C18 P1 N1 Si1 71.9(3) . . . . ?
C12 P1 N1 Si1 -45.4(3) . . . . ?
Sn1 P1 N1 Si1 -147.7(3) . . . . ?
C1 P1 N1 Sn1 -17.34(15) . . . . ?
C18 P1 N1 Sn1 -140.44(12) . . . . ?
C12 P1 N1 Sn1 102.28(15) . . . . ?
C26 Si1 N1 P1 -176.9(3) . . . . ?
C25 Si1 N1 P1 -56.7(4) . . . . ?
C24 Si1 N1 P1 65.0(3) . . . . ?
C26 Si1 N1 Sn1 43.1(3) . . . . ?
C25 Si1 N1 Sn1 163.3(3) . . . . ?
C24 Si1 N1 Sn1 -75.0(3) . . . . ?
C1 Sn1 N1 P1 13.84(12) . . . . ?
C1 Sn1 N1 P1 98.26(13) 2_677 . . . ?
C1 Sn1 N1 Si1 165.7(2) . . . . ?
C1 Sn1 N1 Si1 -109.89(17) 2_677 . . . ?
P1 Sn1 N1 Si1 151.9(3) . . . . ?
C8 N3 N4 C10 -1.1(5) . . . . ?
C6 N3 N4 C10 -177.8(3) . . . . ?
N1 P1 C1 C2 150.3(3) . . . . ?
C18 P1 C1 C2 -89.5(3) . . . . ?
C12 P1 C1 C2 30.3(3) . . . . ?
Sn1 P1 C1 C2 133.0(3) . . . . ?
N1 P1 C1 Sn1 17.32(15) . . . . ?
C18 P1 C1 Sn1 137.57(14) . . . . ?
C12 P1 C1 Sn1 -102.64(15) . . . . ?
N1 P1 C1 Sn1 -77.05(16) . . . 2_677 ?
C18 P1 C1 Sn1 43.2(2) . . . 2_677 ?
C12 P1 C1 Sn1 162.99(14) . . . 2_677 ?
Sn1 P1 C1 Sn1 -94.37(15) . . . 2_677 ?
N1 Sn1 C1 C2 -146.2(3) . . . . ?
C1 Sn1 C1 C2 117.8(3) 2_677 . . . ?
P1 Sn1 C1 C2 -133.4(3) . . . . ?
N1 Sn1 C1 P1 -12.79(11) . . . . ?
C1 Sn1 C1 P1 -108.82(16) 2_677 . . . ?
N1 Sn1 C1 Sn1 96.03(12) . . . 2_677 ?
C1 Sn1 C1 Sn1 -0.002(2) 2_677 . . 2_677 ?
P1 Sn1 C1 Sn1 108.82(16) . . . 2_677 ?
C6 N2 C2 C3 -2.5(5) . . . . ?
C6 N2 C2 C1 179.5(3) . . . . ?
P1 C1 C2 N2 -129.2(3) . . . . ?
Sn1 C1 C2 N2 -10.4(4) . . . . ?
Sn1 C1 C2 N2 98.9(3) 2_677 . . . ?
P1 C1 C2 C3 52.9(4) . . . . ?
Sn1 C1 C2 C3 171.7(3) . . . . ?
Sn1 C1 C2 C3 -79.0(3) 2_677 . . . ?
N2 C2 C3 C4 3.5(5) . . . . ?
C1 C2 C3 C4 -178.7(3) . . . . ?
C2 C3 C4 C5 -1.2(6) . . . . ?
C3 C4 C5 C6 -1.9(6) . . . . ?
C2 N2 C6 C5 -0.7(5) . . . . ?
C2 N2 C6 N3 179.3(3) . . . . ?
C4 C5 C6 N2 3.0(6) . . . . ?
C4 C5 C6 N3 -177.0(4) . . . . ?
C8 N3 C6 N2 39.6(5) . . . . ?
N4 N3 C6 N2 -144.3(3) . . . . ?
C8 N3 C6 C5 -140.4(4) . . . . ?
N4 N3 C6 C5 35.7(5) . . . . ?
N4 N3 C8 C9 1.0(5) . . . . ?
C6 N3 C8 C9 177.2(4) . . . . ?
N4 N3 C8 C7 -174.8(4) . . . . ?
C6 N3 C8 C7 1.4(7) . . . . ?
N3 C8 C9 C10 -0.5(5) . . . . ?
C7 C8 C9 C10 174.9(5) . . . . ?
N3 N4 C10 C9 0.7(5) . . . . ?
N3 N4 C10 C11 179.4(4) . . . . ?
C8 C9 C10 N4 -0.1(5) . . . . ?
C8 C9 C10 C11 -178.7(5) . . . . ?
N1 P1 C12 C13 86.2(3) . . . . ?
C1 P1 C12 C13 -161.0(3) . . . . ?
C18 P1 C12 C13 -35.1(3) . . . . ?
Sn1 P1 C12 C13 142.6(3) . . . . ?
N1 P1 C12 C17 -86.2(3) . . . . ?
C1 P1 C12 C17 26.6(3) . . . . ?
C18 P1 C12 C17 152.5(3) . . . . ?
Sn1 P1 C12 C17 -29.8(3) . . . . ?
C17 C12 C13 C14 -0.9(6) . . . . ?
P1 C12 C13 C14 -173.3(3) . . . . ?
C12 C13 C14 C15 0.5(7) . . . . ?
C13 C14 C15 C16 -0.3(7) . . . . ?
C14 C15 C16 C17 0.6(7) . . . . ?
C15 C16 C17 C12 -1.0(6) . . . . ?
C13 C12 C17 C16 1.1(6) . . . . ?
P1 C12 C17 C16 173.8(3) . . . . ?
N1 P1 C18 C19 23.2(3) . . . . ?
C1 P1 C18 C19 -91.0(3) . . . . ?
C12 P1 C18 C19 145.2(3) . . . . ?
Sn1 P1 C18 C19 -31.3(4) . . . . ?
N1 P1 C18 C23 -161.6(3) . . . . ?
C1 P1 C18 C23 84.2(3) . . . . ?
C12 P1 C18 C23 -39.6(3) . . . . ?
Sn1 P1 C18 C23 143.9(2) . . . . ?
C23 C18 C19 C20 1.3(6) . . . . ?
P1 C18 C19 C20 176.6(3) . . . . ?
C18 C19 C20 C21 -0.8(6) . . . . ?
C19 C20 C21 C22 0.1(7) . . . . ?
C20 C21 C22 C23 0.0(7) . . . . ?
C21 C22 C23 C18 0.5(6) . . . . ?
C19 C18 C23 C22 -1.1(5) . . . . ?
P1 C18 C23 C22 -176.3(3) . . . . ?
C27 C28 C29 C29 175.1(10) . . . 2_666 ?
